data_2018441
loop_
_publ_author_name
'Szczesio, Ma\/lgorzata'
'Olczak, Andrzej'
'Gobis, Katarzyna'
'Foks, Henryk'
'G\/l\'owka, Marek L.'

_publ_section_title
;
 Planarity of heteroaryldithiocarbazic acid derivatives showing
 tuberculostatic activity. IV. Diesters of benzoylcarbonohydrazonodithioic
 acid
;
_journal_coeditor_code WQ3009
_journal_issue 3
_journal_name_full 'Acta Crystallographica Section C'
_journal_page_first o99
_journal_page_last o103
_journal_paper_doi 10.1107/S0108270112001734
_journal_volume 68
_journal_year 2012
_chemical_formula_iupac 'C11 H12 Cl2 N2 O S2'
_chemical_formula_moiety 'C11 H12 Cl2 N2 O S2'
_chemical_formula_sum 'C11 H12 Cl2 N2 O S2'
_chemical_formula_weight 323.25
_chemical_name_systematic
;
dimethyl (3,4-dichlorobenzoyl)-1-methylcarbonohydrazonodithioate
;
_space_group_IT_number 2
_symmetry_cell_setting triclinic
_symmetry_space_group_name_Hall '-P 1'
_symmetry_space_group_name_H-M 'P -1'
_atom_sites_solution_hydrogens geom
_atom_sites_solution_primary direct
_atom_sites_solution_secondary difmap
_audit_creation_method SHELXL-97
_cell_angle_alpha 65.039(6)
_cell_angle_beta 69.172(4)
_cell_angle_gamma 74.892(5)
_cell_formula_units_Z 2
_cell_length_a 8.9307(4)
_cell_length_b 9.0858(7)
_cell_length_c 10.3873(5)
_cell_measurement_reflns_used 7920
_cell_measurement_temperature 291
_cell_measurement_theta_max 36.0957
_cell_measurement_theta_min 2.2345
_cell_volume 708.08(8)
_computing_cell_refinement 'CrysAlis RED (Oxford Diffraction, 2008)'
_computing_data_collection 'CrysAlis CCD (Oxford Diffraction, 2008)'
_computing_data_reduction 'CrysAlis RED (Oxford Diffraction, 2008)'
_computing_molecular_graphics 'PLATON (Spek, 2009) and Mercury (Macrae <i>et al.</i>, 2006)'
_computing_publication_material 'PLATON (Spek, 2009)'
_computing_structure_refinement 'SHELXL97 (Sheldrick, 2008)'
_computing_structure_solution 'SHELXS97 (Sheldrick, 2008)'
_diffrn_ambient_temperature 291
_diffrn_measured_fraction_theta_full 0.998
_diffrn_measured_fraction_theta_max 0.998
_diffrn_measurement_device_type 'Kuma KM-4 CCD'
_diffrn_measurement_method '\w scan'
_diffrn_radiation_monochromator graphite
_diffrn_radiation_source 'fine-focus sealed tube'
_diffrn_radiation_type MoK\a
_diffrn_radiation_wavelength 0.71073
_diffrn_reflns_av_R_equivalents 0.0341
_diffrn_reflns_av_sigmaI/netI 0.0199
_diffrn_reflns_limit_h_max 9
_diffrn_reflns_limit_h_min -10
_diffrn_reflns_limit_k_max 10
_diffrn_reflns_limit_k_min -10
_diffrn_reflns_limit_l_max 12
_diffrn_reflns_limit_l_min -12
_diffrn_reflns_number 10270
_diffrn_reflns_theta_full 25.01
_diffrn_reflns_theta_max 25.01
_diffrn_reflns_theta_min 2.25
_exptl_absorpt_coefficient_mu 0.742
_exptl_absorpt_correction_T_max 1.00000
_exptl_absorpt_correction_T_min 0.44685
_exptl_absorpt_correction_type multi-scan
_exptl_absorpt_process_details
;
(CrysAlis RED; Oxford Diffraction, 2008)
;
_exptl_crystal_colour colourless
_exptl_crystal_density_diffrn 1.516
_exptl_crystal_density_method 'not measured'
_exptl_crystal_description prism
_exptl_crystal_F_000 332
_exptl_crystal_size_max 0.5
_exptl_crystal_size_mid 0.35
_exptl_crystal_size_min 0.2
_refine_diff_density_max 0.244
_refine_diff_density_min -0.424
_refine_ls_extinction_method none
_refine_ls_goodness_of_fit_ref 1.148
_refine_ls_hydrogen_treatment constr
_refine_ls_matrix_type full
_refine_ls_number_parameters 166
_refine_ls_number_reflns 2494
_refine_ls_number_restraints 0
_refine_ls_restrained_S_all 1.148
_refine_ls_R_factor_all 0.0380
_refine_ls_R_factor_gt 0.0327
_refine_ls_shift/su_max 0.000
_refine_ls_shift/su_mean 0.000
_refine_ls_structure_factor_coef Fsqd
_refine_ls_weighting_details 'calc w=1/[\s^2^(Fo^2^)+(0.0670P)^2^+0.0000P] where P=(Fo^2^+2Fc^2^)/3'
_refine_ls_weighting_scheme calc
_refine_ls_wR_factor_gt 0.0951
_refine_ls_wR_factor_ref 0.0973
_reflns_number_gt 2181
_reflns_number_total 2494
_reflns_threshold_expression I>2\s(I)
_cod_data_source_file wq3009.cif
_cod_data_source_block D3
_cod_original_cell_volume 708.08(7)
_cod_database_code 2018441
_cod_database_fobs_code 2018441

loop_
_symmetry_equiv_pos_as_xyz
'x, y, z'
'-x, -y, -z'

loop_
_atom_site_type_symbol
_atom_site_label
_atom_site_fract_x
_atom_site_fract_y
_atom_site_fract_z
_atom_site_U_iso_or_equiv
_atom_site_adp_type
_atom_site_calc_flag
_atom_site_refinement_flags
_atom_site_occupancy
_atom_site_symmetry_multiplicity
S S1 0.34457(5) 0.64354(5) 0.39398(5) 0.03415(16) Uani d . 1 1
S S2 0.55683(6) 0.41504(6) 0.24205(5) 0.04409(17) Uani d . 1 1
Cl Cl3 0.01705(7) -0.22745(7) 0.98208(6) 0.0633(2) Uani d . 1 1
Cl Cl4 0.29864(8) -0.15136(8) 1.04992(6) 0.0642(2) Uani d . 1 1
N N2 0.24742(16) 0.39595(16) 0.39517(15) 0.0317(3) Uani d . 1 1
N N3 0.27827(18) 0.26883(17) 0.33799(15) 0.0341(3) Uani d . 1 1
O O5 0.20495(17) 0.02531(16) 0.39643(15) 0.0452(3) Uani d . 1 1
C C1 0.3683(2) 0.47383(19) 0.34812(17) 0.0288(4) Uani d . 1 1
C C3 0.2550(3) 0.3256(3) 0.1920(2) 0.0510(5) Uani d . 1 1
H H3A 0.2957 0.2391 0.1536 0.076 Uiso calc R 1 1
H H3B 0.3122 0.4180 0.1269 0.076 Uiso calc R 1 1
H H3C 0.1419 0.3571 0.1991 0.076 Uiso calc R 1 1
C C4 0.2390(2) 0.1188(2) 0.43512(19) 0.0324(4) Uani d . 1 1
C C11 0.1332(2) 0.6634(3) 0.4821(3) 0.0526(5) Uani d . 1 1
H H11A 0.0752 0.6813 0.4136 0.079 Uiso calc R 1 1
H H11B 0.1035 0.7546 0.5140 0.079 Uiso calc R 1 1
H H11C 0.1068 0.5650 0.5662 0.079 Uiso calc R 1 1
C C21 0.6750(2) 0.5691(3) 0.2005(2) 0.0523(5) Uani d . 1 1
H H21A 0.6319 0.6725 0.1386 0.078 Uiso calc R 1 1
H H21B 0.7847 0.5404 0.1498 0.078 Uiso calc R 1 1
H H21C 0.6717 0.5770 0.2907 0.078 Uiso calc R 1 1
C C41 0.24920(19) 0.06592(19) 0.58904(18) 0.0297(4) Uani d . 1 1
C C42 0.1396(2) -0.0342(2) 0.70192(19) 0.0342(4) Uani d . 1 1
H H42 0.0565 -0.0572 0.6819 0.041 Uiso calc R 1 1
C C43 0.1531(2) -0.0998(2) 0.8434(2) 0.0379(4) Uani d . 1 1
C C44 0.2777(2) -0.0674(2) 0.87326(19) 0.0384(4) Uani d . 1 1
C C45 0.3871(2) 0.0300(2) 0.7616(2) 0.0386(4) Uani d . 1 1
H H45 0.4715 0.0505 0.7817 0.046 Uiso calc R 1 1
C C46 0.3736(2) 0.0980(2) 0.6196(2) 0.0342(4) Uani d . 1 1
H H46 0.4478 0.1655 0.5443 0.041 Uiso calc R 1 1

loop_
_atom_site_aniso_label
_atom_site_aniso_U_11
_atom_site_aniso_U_22
_atom_site_aniso_U_33
_atom_site_aniso_U_12
_atom_site_aniso_U_13
_atom_site_aniso_U_23
S1 0.0358(3) 0.0255(2) 0.0420(3) -0.01139(19) -0.00882(19) -0.01049(19)
S2 0.0378(3) 0.0416(3) 0.0486(3) -0.0114(2) 0.0010(2) -0.0197(2)
Cl3 0.0585(4) 0.0588(4) 0.0508(3) -0.0313(3) -0.0033(2) 0.0041(3)
Cl4 0.0743(4) 0.0669(4) 0.0420(3) -0.0148(3) -0.0256(3) -0.0002(3)
N2 0.0354(8) 0.0212(7) 0.0374(8) -0.0078(6) -0.0100(6) -0.0076(6)
N3 0.0445(9) 0.0264(7) 0.0339(7) -0.0124(6) -0.0123(6) -0.0078(6)
O5 0.0603(9) 0.0348(7) 0.0512(8) -0.0205(6) -0.0165(6) -0.0165(6)
C1 0.0327(9) 0.0214(8) 0.0287(8) -0.0066(7) -0.0098(6) -0.0029(6)
C3 0.0724(15) 0.0456(12) 0.0403(10) -0.0184(11) -0.0216(10) -0.0097(9)
C4 0.0318(9) 0.0270(9) 0.0396(9) -0.0074(7) -0.0093(7) -0.0117(7)
C11 0.0389(11) 0.0379(11) 0.0822(15) -0.0053(9) -0.0067(10) -0.0312(11)
C21 0.0406(11) 0.0613(14) 0.0505(11) -0.0256(10) 0.0006(9) -0.0163(10)
C41 0.0312(9) 0.0191(8) 0.0380(9) -0.0039(7) -0.0102(7) -0.0091(7)
C42 0.0316(9) 0.0253(9) 0.0446(10) -0.0070(7) -0.0100(7) -0.0106(8)
C43 0.0371(10) 0.0254(9) 0.0418(10) -0.0085(7) -0.0055(8) -0.0056(7)
C44 0.0434(11) 0.0295(9) 0.0372(9) -0.0020(8) -0.0146(8) -0.0064(8)
C45 0.0391(10) 0.0310(9) 0.0482(10) -0.0070(8) -0.0185(8) -0.0103(8)
C46 0.0331(9) 0.0245(9) 0.0422(9) -0.0093(7) -0.0093(7) -0.0075(7)

loop_
_atom_type_symbol
_atom_type_description
_atom_type_scat_dispersion_real
_atom_type_scat_dispersion_imag
_atom_type_scat_source
C C 0.0033 0.0016 'International Tables Vol C Tables 4.2.6.8 and 6.1.1.4'
H H 0.0000 0.0000 'International Tables Vol C Tables 4.2.6.8 and 6.1.1.4'
N N 0.0061 0.0033 'International Tables Vol C Tables 4.2.6.8 and 6.1.1.4'
O O 0.0106 0.0060 'International Tables Vol C Tables 4.2.6.8 and 6.1.1.4'
S S 0.1246 0.1234 'International Tables Vol C Tables 4.2.6.8 and 6.1.1.4'
Cl Cl 0.1484 0.1585 'International Tables Vol C Tables 4.2.6.8 and 6.1.1.4'

loop_
_geom_angle_atom_site_label_1
_geom_angle_atom_site_label_2
_geom_angle_atom_site_label_3
_geom_angle
C1 S1 C11 100.95(9)
C1 S2 C21 103.86(9)
C1 N2 N3 113.06(13)
C4 N3 N2 117.87(14)
C4 N3 C3 118.05(15)
N2 N3 C3 114.10(14)
N2 C1 S1 118.69(13)
N2 C1 S2 122.66(13)
S1 C1 S2 118.64(9)
N3 C3 H3A 109.5
N3 C3 H3B 109.5
H3A C3 H3B 109.5
N3 C3 H3C 109.5
H3A C3 H3C 109.5
H3B C3 H3C 109.5
O5 C4 N3 121.20(16)
O5 C4 C41 120.43(16)
N3 C4 C41 118.24(15)
S1 C11 H11A 109.5
S1 C11 H11B 109.5
H11A C11 H11B 109.5
S1 C11 H11C 109.5
H11A C11 H11C 109.5
H11B C11 H11C 109.5
S2 C21 H21A 109.5
S2 C21 H21B 109.5
H21A C21 H21B 109.5
S2 C21 H21C 109.5
H21A C21 H21C 109.5
H21B C21 H21C 109.5
C42 C41 C46 119.55(16)
C42 C41 C4 117.54(15)
C46 C41 C4 122.50(15)
C43 C42 C41 120.11(16)
C43 C42 H42 119.9
C41 C42 H42 119.9
C42 C43 C44 120.10(16)
C42 C43 Cl3 119.35(14)
C44 C43 Cl3 120.52(14)
C45 C44 C43 119.84(16)
C45 C44 Cl4 119.35(15)
C43 C44 Cl4 120.80(14)
C44 C45 C46 120.58(17)
C44 C45 H45 119.7
C46 C45 H45 119.7
C45 C46 C41 119.81(16)
C45 C46 H46 120.1
C41 C46 H46 120.1

loop_
_geom_bond_atom_site_label_1
_geom_bond_atom_site_label_2
_geom_bond_distance
S1 C1 1.7400(17)
S1 C11 1.7796(19)
S2 C1 1.7446(17)
S2 C21 1.787(2)
Cl3 C43 1.7254(17)
Cl4 C44 1.7241(17)
N2 C1 1.279(2)
N2 N3 1.435(2)
N3 C4 1.355(2)
N3 C3 1.455(2)
O5 C4 1.219(2)
C3 H3A 0.9600
C3 H3B 0.9600
C3 H3C 0.9600
C4 C41 1.493(2)
C11 H11A 0.9600
C11 H11B 0.9600
C11 H11C 0.9600
C21 H21A 0.9600
C21 H21B 0.9600
C21 H21C 0.9600
C41 C42 1.382(2)
C41 C46 1.385(2)
C42 C43 1.371(2)
C42 H42 0.9300
C43 C44 1.383(3)
C44 C45 1.365(3)
C45 C46 1.375(2)
C45 H45 0.9300
C46 H46 0.9300

loop_
_geom_hbond_atom_site_label_D
_geom_hbond_atom_site_label_H
_geom_hbond_atom_site_label_A
_geom_hbond_site_symmetry_A
_geom_hbond_distance_DH
_geom_hbond_distance_HA
_geom_hbond_distance_DA
_geom_hbond_angle_DHA
C11 H11B O5 1_565 0.96 2.49 3.200(2) 130.7

loop_
_geom_torsion_atom_site_label_1
_geom_torsion_atom_site_label_2
_geom_torsion_atom_site_label_3
_geom_torsion_atom_site_label_4
_geom_torsion
C1 N2 N3 C4 131.65(16)
C1 N2 N3 C3 -83.33(18)
N3 N2 C1 S1 174.34(10)
N3 N2 C1 S2 -6.62(19)
C11 S1 C1 N2 -6.69(16)
C11 S1 C1 S2 174.23(11)
C21 S2 C1 N2 177.38(14)
C21 S2 C1 S1 -3.59(13)
N2 N3 C4 O5 152.86(16)
C3 N3 C4 O5 9.2(3)
N2 N3 C4 C41 -31.2(2)
C3 N3 C4 C41 -174.87(16)
O5 C4 C41 C42 -36.9(2)
N3 C4 C41 C42 147.19(16)
O5 C4 C41 C46 135.75(18)
N3 C4 C41 C46 -40.2(2)
C46 C41 C42 C43 0.7(3)
C4 C41 C42 C43 173.53(16)
C41 C42 C43 C44 -0.7(3)
C41 C42 C43 Cl3 -178.87(14)
C42 C43 C44 C45 0.0(3)
Cl3 C43 C44 C45 178.12(15)
C42 C43 C44 Cl4 -178.98(14)
Cl3 C43 C44 Cl4 -0.9(2)
C43 C44 C45 C46 0.8(3)
Cl4 C44 C45 C46 179.77(14)
C44 C45 C46 C41 -0.8(3)
C42 C41 C46 C45 0.1(2)
C4 C41 C46 C45 -172.39(17)

loop_
_cod_related_entry_id
_cod_related_entry_database
_cod_related_entry_code
1 ChemSpider 30654363
